data_7246954
loop_
_publ_author_name
'Kehoe, Roberta A.'
'Light, Mark E.'
'Jones, David J.'
'McGlacken, Gerard P.'

_publ_section_title
;
 A phosphine free, inorganic base free, one-pot tandem Mizoroki--Heck
 olefination/direct arylation/hydrogenation sequence, to give multicyclic
 alkylated heteroarenes
;
_journal_issue 14
_journal_name_full 'Green Chemistry'
_journal_page_first 5654
_journal_page_last 5660
_journal_paper_doi 10.1039/D3GC01403G
_journal_volume 25
_journal_year 2023
_chemical_formula_moiety 'C19 H15 N O'
_chemical_formula_sum 'C19 H15 N O'
_chemical_formula_weight 273.32
_space_group_crystal_system monoclinic
_space_group_IT_number 14
_space_group_name_Hall '-P 2ybc'
_space_group_name_H-M_alt 'P 1 21/c 1'
_atom_sites_solution_hydrogens geom
_atom_sites_solution_primary dual
_audit_creation_date 2022-09-02
_audit_creation_method
;
Olex2 1.5-alpha
(compiled 2022.06.10 svn.r3fa896fb for OlexSys, GUI svn.r6535)
;
_audit_update_record
;
2022-09-02 deposited with the CCDC.	2023-06-21 downloaded from the CCDC.
;
_cell_angle_alpha 90
_cell_angle_beta 97.2680(10)
_cell_angle_gamma 90
_cell_formula_units_Z 4
_cell_length_a 13.1980(2)
_cell_length_b 5.61880(10)
_cell_length_c 18.6771(3)
_cell_measurement_reflns_used 10038
_cell_measurement_temperature 100(2)
_cell_measurement_theta_max 74.8060
_cell_measurement_theta_min 3.3620
_cell_volume 1373.91(4)
_computing_cell_refinement 'CrysAlisPro 1.171.41.93a (Rigaku OD, 2020)'
_computing_data_collection 'CrysAlisPro 1.171.41.93a (Rigaku OD, 2020)'
_computing_data_reduction 'CrysAlisPro 1.171.41.93a (Rigaku OD, 2020)'
_computing_molecular_graphics 'Olex2 1.5-alpha (Dolomanov et al., 2009)'
_computing_publication_material 'Olex2 1.5-alpha (Dolomanov et al., 2009)'
_computing_structure_refinement 'SHELXL 2016/6 (Sheldrick, 2015)'
_computing_structure_solution 'SHELXT 2014/5 (Sheldrick, 2014)'
_diffrn_ambient_environment N~2~
_diffrn_ambient_temperature 100(2)
_diffrn_detector 'Hybrid Pixel Array Detector'
_diffrn_detector_area_resol_mean 10.0000
_diffrn_detector_type HyPix
_diffrn_measured_fraction_theta_full 1.000
_diffrn_measured_fraction_theta_max 0.986
_diffrn_measurement_details
;
List of Runs (angles in degrees, time in seconds):

  # Type    Start    End  Width  t~exp~   \w     \q     \k     \f   Frames
#--------------------------------------------------------------------------
  1  \w    -20.00   5.00   0.50    0.24    --   46.61 -29.00 155.00   50
  2  \w     47.00 103.00   0.50    0.96    --  101.75 -77.00  90.00  112
  3  \w     34.00  70.00   0.50    0.96    --  101.75 -61.00   0.00   72
  4  \w     31.00  64.00   0.50    0.96    --  101.75 -61.00 -90.00   66
  5  \w     29.00  72.00   0.50    0.96    --  101.75 -61.00-150.00   86
  6  \w     89.00 167.00   0.50    0.96    --  101.75  29.00 -43.00  156
  7  \w    125.00 152.00   0.50    0.96    --  101.75  61.00   0.00   54
  8  \w     81.00 107.00   0.50    0.96    --  101.75  77.00  30.00   52
  9  \w     86.00 115.00   0.50    0.96    --  101.75  61.00   0.00   58
 10  \w     90.00 121.00   0.50    0.96    --  101.75  45.00  30.00   62
 11  \w     79.00 104.00   0.50    0.96    --  101.75  77.00  90.00   50
 12  \w     31.00  78.00   0.50    0.24    --   46.61  77.00  30.00   94
 13  \w     24.00  75.00   0.50    0.24    --   46.61  77.00  60.00  102
 14  \w     39.00  80.00   0.50    0.24    --   46.61  57.00   0.00   82
 15  \w     39.00  66.00   0.50    0.24    --   46.61  37.00   0.00   54
 16  \w     56.00 118.00   0.50    0.24    --   46.61  29.00 -43.00  124
 17  \w     37.00 105.00   0.50    0.96    --  101.75-100.00 -89.40  136
 18  \w    -39.00  26.00   0.50    0.24    --  -46.61  37.00  90.00  130
 19  \w     -3.00  23.00   0.50    0.24    --  -46.61  19.00  90.00   52
 20  \w    -31.00  28.00   0.50    0.24    --  -46.61  29.00 -43.00  118
 21  \w   -101.00 -39.00   0.50    0.96    -- -103.00  77.00 -30.00  124
 22  \w    -63.00 -31.00   0.50    0.96    -- -103.00  61.00-120.00   64
 23  \w    -63.00 -37.00   0.50    0.96    -- -103.00  61.00  60.00   52
 24  \w    -58.00 -33.00   0.50    0.96    -- -103.00  61.00  90.00   50
 25  \w    -62.00 -31.00   0.50    0.96    -- -103.00  61.00 150.00   62
 26  \w   -114.00 -51.00   0.50    0.24    --  -46.61 -29.00 155.00  126
 27  \w   -105.00 -80.00   0.50    0.96    -- -103.00 -78.00  46.55   50
 28  \w   -105.00 -80.00   0.50    0.96    -- -103.00 -78.00  21.30   50
 29  \w   -106.00 -80.00   0.50    0.96    -- -103.00 -77.00  30.00   52
 30  \w   -169.00-126.00   0.50    0.96    -- -103.00 -78.00  46.55   86
 31  \w   -172.00-146.00   0.50    0.96    -- -103.00 -78.00  21.30   52
 32  \w   -114.00 -80.00   0.50    0.96    -- -103.00 -77.00  90.00   68
 33  \w   -105.00 -80.00   0.50    0.96    -- -103.00 -77.00 120.00   50
 34  \w   -161.00-135.00   0.50    0.96    -- -103.00 -77.00 120.00   52
 35  \w   -174.00-135.00   0.50    0.96    -- -103.00 -76.00  36.03   78
 36  \w   -106.00 -80.00   0.50    0.96    -- -103.00 -77.00  60.00   52
 37  \w   -106.00 -80.00   0.50    0.96    -- -103.00 -76.00 113.49   52
 38  \w   -111.00 -85.00   0.50    0.96    -- -103.00 -65.00  92.30   52
 39  \w   -113.00 -88.00   0.50    0.96    -- -103.00 -58.00 120.36   50
 40  \w   -113.00 -87.00   0.50    0.96    -- -103.00 -61.00  60.00   52
 41  \w   -112.00 -86.00   0.50    0.96    -- -103.00 -61.00  55.16   52
 42  \w   -107.00 -81.00   0.50    0.96    -- -103.00 -76.00  36.03   52
 43  \w   -117.00 -91.00   0.50    0.96    -- -103.00 -54.00  -1.93   52
 44  \w   -113.00 -87.00   0.50    0.96    -- -103.00 -61.00  30.00   52
 45  \w   -115.00 -89.00   0.50    0.96    -- -103.00 -53.00  36.45   52
 46  \w   -134.00 -90.00   0.50    0.96    -- -103.00 -46.00  34.43   88
 47  \w   -165.00 -88.00   0.50    0.96    -- -103.00 -58.00  61.33  154
 48  \w   -116.00 -90.00   0.50    0.96    -- -103.00 -48.00  90.37   52
 49  \w   -115.00 -89.00   0.50    0.96    -- -103.00 -51.00 102.40   52
 50  \w   -166.00 -92.00   0.50    0.96    -- -103.00 -46.00  76.29  148
 51  \w   -156.00 -91.00   0.50    0.96    -- -103.00 -45.00  90.00  130
 52  \w   -118.00 -92.00   0.50    0.96    -- -103.00 -45.00 120.00   52
 53  \w   -156.00-131.00   0.50    0.96    -- -103.00 -29.00 155.00   50
 54  \w   -174.00-145.00   0.50    0.96    -- -103.00 -45.00 120.00   58
 55  \w   -106.00 -80.00   0.50    0.96    -- -103.00 -81.00  91.09   52
 56  \w   -104.00 -78.00   0.50    0.96    -- -103.00 -84.00 108.14   52
 57  \w   -137.00-107.00   0.50    0.96    -- -103.00-125.00 -90.00   60
 58  \w   -171.00-142.00   0.50    0.96    -- -103.00-125.00 -90.00   58
;
_diffrn_measurement_device 'four-circle diffractometer'
_diffrn_measurement_device_type 'ROD, Synergy Custom system, HyPix'
_diffrn_measurement_method '\w scans'
_diffrn_orient_matrix_type 'CrysAlisPro convention (1999,Acta A55,543-557)'
_diffrn_orient_matrix_UB_11 -0.0576883000
_diffrn_orient_matrix_UB_12 -0.0570386000
_diffrn_orient_matrix_UB_13 -0.0749742000
_diffrn_orient_matrix_UB_21 0.1005489000
_diffrn_orient_matrix_UB_22 -0.0843273000
_diffrn_orient_matrix_UB_23 -0.0255981000
_diffrn_orient_matrix_UB_31 -0.0203465000
_diffrn_orient_matrix_UB_32 -0.2545322000
_diffrn_orient_matrix_UB_33 0.0252459000
_diffrn_radiation_monochromator mirror
_diffrn_radiation_probe x-ray
_diffrn_radiation_type 'Cu K\a'
_diffrn_radiation_wavelength 1.54184
_diffrn_reflns_av_R_equivalents 0.1188
_diffrn_reflns_av_unetI/netI 0.0494
_diffrn_reflns_Laue_measured_fraction_full 1.000
_diffrn_reflns_Laue_measured_fraction_max 0.986
_diffrn_reflns_limit_h_max 16
_diffrn_reflns_limit_h_min -16
_diffrn_reflns_limit_k_max 6
_diffrn_reflns_limit_k_min -6
_diffrn_reflns_limit_l_max 23
_diffrn_reflns_limit_l_min -22
_diffrn_reflns_number 19810
_diffrn_reflns_point_group_measured_fraction_full 1.000
_diffrn_reflns_point_group_measured_fraction_max 0.986
_diffrn_reflns_theta_full 67.684
_diffrn_reflns_theta_max 74.889
_diffrn_reflns_theta_min 3.376
_diffrn_source 'Rotating-anode X-ray tube'
_diffrn_source_type 'Rigaku (Cu) X-ray Source'
_exptl_absorpt_coefficient_mu 0.639
_exptl_absorpt_correction_T_max 1.00000
_exptl_absorpt_correction_T_min 0.42170
_exptl_absorpt_correction_type multi-scan
_exptl_absorpt_process_details
;
CrysAlisPro 1.171.41.93a (Rigaku Oxford Diffraction, 2020)
Empirical absorption correction using spherical harmonics,
implemented in SCALE3 ABSPACK scaling algorithm.
;
_exptl_crystal_colour 'clear colourless'
_exptl_crystal_colour_lustre clear
_exptl_crystal_colour_primary colourless
_exptl_crystal_density_diffrn 1.321
_exptl_crystal_description block
_exptl_crystal_F_000 576
_exptl_crystal_recrystallization_method 'The material was recrystallised from --- by slow evaporation'
_exptl_crystal_size_max 0.39
_exptl_crystal_size_mid 0.06
_exptl_crystal_size_min 0.04
_refine_diff_density_max 0.308
_refine_diff_density_min -0.415
_refine_diff_density_rms 0.068
_refine_ls_extinction_method none
_refine_ls_goodness_of_fit_ref 1.025
_refine_ls_hydrogen_treatment constr
_refine_ls_matrix_type full
_refine_ls_number_parameters 190
_refine_ls_number_reflns 2774
_refine_ls_number_restraints 0
_refine_ls_restrained_S_all 1.025
_refine_ls_R_factor_all 0.0607
_refine_ls_R_factor_gt 0.0564
_refine_ls_shift/su_max 0.000
_refine_ls_shift/su_mean 0.000
_refine_ls_structure_factor_coef Fsqd
_refine_ls_weighting_details 'w=1/[\s^2^(Fo^2^)+(0.1035P)^2^+0.4243P] where P=(Fo^2^+2Fc^2^)/3'
_refine_ls_weighting_scheme calc
_refine_ls_wR_factor_gt 0.1520
_refine_ls_wR_factor_ref 0.1564
_reflns_Friedel_coverage 0.000
_reflns_number_gt 2494
_reflns_number_total 2774
_reflns_threshold_expression 'I > 2\s(I)'
_cod_data_source_file d3gc01403g2.cif
_cod_data_source_block 2022acc0025_a1_100k
_cod_depositor_comments 'Adding full bibliography for 7246950--7246958.cif.'
_cod_database_code 7246954
_shelx_shelxl_version_number 2016/6
_chemical_oxdiff_formula 'C12H12 N1O1'
_chemical_oxdiff_usercomment RAK-443
_shelx_space_group_comment
;
The symmetry employed for this shelxl refinement is uniquely defined
by the following loop, which should always be used as a source of
symmetry information in preference to the above space-group names.
They are only intended as comments.
;
_shelx_estimated_absorpt_t_max 0.975
_shelx_estimated_absorpt_t_min 0.789
_olex2_refinement_description
;
1. Fixed Uiso
 At 1.2 times of:
  All C(H) groups, All C(H,H) groups
2.a Secondary CH2 refined with riding coordinates:
 C12(H12A,H12B), C13(H13A,H13B)
2.b Aromatic/amide H refined with riding coordinates:
 C2(H2), C3(H3), C4(H4), C8(H8), C9(H9), C10(H10), C15(H15), C16(H16),
 C17(H17), C18(H18), C19(H19)
;
_olex2_diffrn_ambient_temperature_device 'Oxford Cryosystems'
_olex2_exptl_crystal_mounting_method 'The crystal was mounted on a MITIGEN holder with silicon oil'
_olex2_submission_original_sample_id RAK-443
_olex2_submission_special_instructions 'No special instructions were received'
_oxdiff_exptl_absorpt_empirical_details
;
Empirical correction (ABSPACK) includes:
- Absorption correction using spherical harmonics
- Frame scaling
;
_oxdiff_exptl_absorpt_empirical_full_max 4.909
_oxdiff_exptl_absorpt_empirical_full_min 0.177

loop_
_space_group_symop_operation_xyz
'x, y, z'
'-x, y+1/2, -z+1/2'
'-x, -y, -z'
'x, -y-1/2, z-1/2'

loop_
_atom_site_label
_atom_site_type_symbol
_atom_site_fract_x
_atom_site_fract_y
_atom_site_fract_z
_atom_site_U_iso_or_equiv
_atom_site_adp_type
_atom_site_occupancy
_atom_site_site_symmetry_order
_atom_site_calc_flag
_atom_site_refinement_flags_posn
_atom_site_refinement_flags_adp
_atom_site_refinement_flags_occupancy
_atom_site_disorder_assembly
_atom_site_disorder_group
C1 C 0.53007(10) 0.5012(3) 0.63373(8) 0.0195(3) Uani 1 1 d . . . . .
C2 C 0.46176(10) 0.4578(3) 0.68370(9) 0.0221(3) Uani 1 1 d . . . . .
H2 H 0.472263 0.323356 0.714607 0.027 Uiso 1 1 calc R U . . .
C3 C 0.36747(11) 0.7883(3) 0.64434(9) 0.0237(4) Uani 1 1 d . . . . .
H3 H 0.310448 0.888012 0.648720 0.028 Uiso 1 1 calc R U . . .
C4 C 0.42953(11) 0.8483(3) 0.59192(9) 0.0238(4) Uani 1 1 d . . . . .
H4 H 0.416724 0.982183 0.561041 0.029 Uiso 1 1 calc R U . . .
C5 C 0.51137(11) 0.6962(3) 0.58869(8) 0.0209(3) Uani 1 1 d . . . . .
C6 C 0.65217(10) 0.5349(3) 0.55997(8) 0.0195(3) Uani 1 1 d . . . . .
C7 C 0.62317(10) 0.3924(3) 0.61459(8) 0.0203(3) Uani 1 1 d . . . . .
C8 C 0.68359(11) 0.1973(3) 0.63900(9) 0.0213(3) Uani 1 1 d . . . . .
H8 H 0.665357 0.096157 0.676069 0.026 Uiso 1 1 calc R U . . .
C9 C 0.77131(11) 0.1573(3) 0.60687(9) 0.0233(4) Uani 1 1 d . . . . .
H9 H 0.813755 0.025602 0.622183 0.028 Uiso 1 1 calc R U . . .
C10 C 0.79879(11) 0.3070(3) 0.55223(9) 0.0222(3) Uani 1 1 d . . . . .
H10 H 0.859917 0.274067 0.532139 0.027 Uiso 1 1 calc R U . . .
C11 C 0.73998(10) 0.5018(3) 0.52637(8) 0.0209(3) Uani 1 1 d . . . . .
C12 C 0.76405(11) 0.6677(3) 0.46735(8) 0.0211(3) Uani 1 1 d . . . . .
H12A H 0.768546 0.831885 0.486725 0.025 Uiso 1 1 calc R U . . .
H12B H 0.706550 0.663274 0.427813 0.025 Uiso 1 1 calc R U . . .
C13 C 0.86281(12) 0.6120(3) 0.43574(10) 0.0277(4) Uani 1 1 d . . . . .
H13A H 0.921047 0.619435 0.474685 0.033 Uiso 1 1 calc R U . . .
H13B H 0.859141 0.447937 0.416248 0.033 Uiso 1 1 calc R U . . .
C14 C 0.88155(11) 0.7834(3) 0.37636(9) 0.0242(4) Uani 1 1 d . . . . .
C15 C 0.83105(11) 0.7550(3) 0.30644(9) 0.0252(4) Uani 1 1 d . . . . .
H15 H 0.786352 0.623746 0.295662 0.030 Uiso 1 1 calc R U . . .
C16 C 0.84570(11) 0.9169(3) 0.25280(9) 0.0253(4) Uani 1 1 d . . . . .
H16 H 0.810246 0.896900 0.205658 0.030 Uiso 1 1 calc R U . . .
C17 C 0.91184(11) 1.1084(3) 0.26731(9) 0.0253(4) Uani 1 1 d . . . . .
H17 H 0.922058 1.218560 0.230303 0.030 Uiso 1 1 calc R U . . .
C18 C 0.96269(11) 1.1369(3) 0.33641(9) 0.0261(4) Uani 1 1 d . . . . .
H18 H 1.008240 1.266732 0.346878 0.031 Uiso 1 1 calc R U . . .
C19 C 0.94715(11) 0.9760(3) 0.39025(9) 0.0253(4) Uani 1 1 d . . . . .
H19 H 0.981991 0.997818 0.437494 0.030 Uiso 1 1 calc R U . . .
N1 N 0.38184(9) 0.6010(2) 0.68909(7) 0.0241(3) Uani 1 1 d . . . . .
O1 O 0.58371(7) 0.72031(18) 0.54212(6) 0.0214(3) Uani 1 1 d . . . . .

loop_
_atom_site_aniso_label
_atom_site_aniso_U_11
_atom_site_aniso_U_22
_atom_site_aniso_U_33
_atom_site_aniso_U_23
_atom_site_aniso_U_13
_atom_site_aniso_U_12
C1 0.0141(6) 0.0142(7) 0.0301(8) -0.0019(6) 0.0018(5) -0.0008(5)
C2 0.0159(7) 0.0180(7) 0.0324(8) -0.0005(6) 0.0030(6) -0.0021(5)
C3 0.0162(7) 0.0181(8) 0.0377(9) -0.0033(6) 0.0062(6) 0.0018(5)
C4 0.0175(7) 0.0172(7) 0.0367(9) 0.0004(6) 0.0038(6) 0.0030(6)
C5 0.0141(7) 0.0194(8) 0.0297(8) -0.0018(6) 0.0051(6) -0.0020(5)
C6 0.0143(6) 0.0121(7) 0.0318(8) -0.0010(5) 0.0022(6) 0.0016(5)
C7 0.0155(6) 0.0160(7) 0.0294(8) -0.0029(6) 0.0025(5) -0.0015(5)
C8 0.0182(7) 0.0138(7) 0.0316(8) 0.0014(6) 0.0020(6) -0.0003(5)
C9 0.0177(7) 0.0162(7) 0.0359(8) 0.0003(6) 0.0026(6) 0.0046(5)
C10 0.0154(7) 0.0185(8) 0.0329(8) -0.0018(6) 0.0042(6) 0.0021(5)
C11 0.0151(7) 0.0168(7) 0.0309(8) -0.0026(6) 0.0032(6) 0.0003(5)
C12 0.0164(7) 0.0145(7) 0.0330(8) -0.0003(6) 0.0053(6) 0.0031(5)
C13 0.0211(7) 0.0214(8) 0.0424(9) 0.0075(7) 0.0118(6) 0.0080(6)
C14 0.0151(7) 0.0188(8) 0.0402(9) 0.0040(6) 0.0098(6) 0.0085(5)
C15 0.0153(7) 0.0191(8) 0.0423(9) -0.0008(7) 0.0077(6) 0.0017(6)
C16 0.0173(7) 0.0243(8) 0.0348(8) -0.0007(6) 0.0047(6) 0.0049(6)
C17 0.0214(7) 0.0183(8) 0.0377(9) 0.0054(6) 0.0092(6) 0.0049(6)
C18 0.0185(7) 0.0182(8) 0.0425(10) -0.0011(6) 0.0078(6) 0.0018(5)
C19 0.0180(7) 0.0240(8) 0.0344(9) -0.0004(6) 0.0055(6) 0.0057(6)
N1 0.0161(6) 0.0214(7) 0.0353(7) -0.0029(5) 0.0055(5) -0.0008(5)
O1 0.0156(5) 0.0164(6) 0.0333(6) 0.0021(4) 0.0071(4) 0.0033(4)

loop_
_atom_type_symbol
_atom_type_description
_atom_type_scat_dispersion_real
_atom_type_scat_dispersion_imag
_atom_type_scat_source
C C 0.0181 0.0091 'International Tables Vol C Tables 4.2.6.8 and 6.1.1.4'
H H 0.0000 0.0000 'International Tables Vol C Tables 4.2.6.8 and 6.1.1.4'
N N 0.0311 0.0180 'International Tables Vol C Tables 4.2.6.8 and 6.1.1.4'
O O 0.0492 0.0322 'International Tables Vol C Tables 4.2.6.8 and 6.1.1.4'

loop_
_exptl_crystal_face_index_h
_exptl_crystal_face_index_k
_exptl_crystal_face_index_l
_exptl_crystal_face_perp_dist
-1 0 0 0.0369
-1 3 -4 0.1623
1 -3 4 0.1623
1 0 -5 0.0222
-1 0 5 0.0222
5 0 -2 0.0097

loop_
_geom_angle_atom_site_label_1
_geom_angle_atom_site_label_2
_geom_angle_atom_site_label_3
_geom_angle
_geom_angle_site_symmetry_1
_geom_angle_site_symmetry_3
_geom_angle_publ_flag
C2 C1 C7 136.50(14) . . ?
C5 C1 C2 117.59(13) . . ?
C5 C1 C7 105.91(13) . . ?
C1 C2 H2 119.2 . . ?
N1 C2 C1 121.67(14) . . ?
N1 C2 H2 119.2 . . ?
C4 C3 H3 117.4 . . ?
N1 C3 H3 117.4 . . ?
N1 C3 C4 125.25(14) . . ?
C3 C4 H4 122.8 . . ?
C5 C4 C3 114.32(15) . . ?
C5 C4 H4 122.8 . . ?
C1 C5 C4 122.84(14) . . ?
O1 C5 C1 112.16(12) . . ?
O1 C5 C4 125.00(14) . . ?
C7 C6 C11 125.04(14) . . ?
C7 C6 O1 112.14(12) . . ?
O1 C6 C11 122.82(13) . . ?
C6 C7 C1 104.94(13) . . ?
C6 C7 C8 119.55(13) . . ?
C8 C7 C1 135.50(14) . . ?
C7 C8 H8 121.3 . . ?
C9 C8 C7 117.31(14) . . ?
C9 C8 H8 121.3 . . ?
C8 C9 H9 119.2 . . ?
C8 C9 C10 121.53(14) . . ?
C10 C9 H9 119.2 . . ?
C9 C10 H10 118.7 . . ?
C11 C10 C9 122.60(14) . . ?
C11 C10 H10 118.7 . . ?
C6 C11 C12 120.60(13) . . ?
C10 C11 C6 113.97(14) . . ?
C10 C11 C12 125.43(13) . . ?
C11 C12 H12A 108.5 . . ?
C11 C12 H12B 108.5 . . ?
C11 C12 C13 115.11(12) . . ?
H12A C12 H12B 107.5 . . ?
C13 C12 H12A 108.5 . . ?
C13 C12 H12B 108.5 . . ?
C12 C13 H13A 109.1 . . ?
C12 C13 H13B 109.1 . . ?
H13A C13 H13B 107.9 . . ?
C14 C13 C12 112.28(12) . . ?
C14 C13 H13A 109.1 . . ?
C14 C13 H13B 109.1 . . ?
C15 C14 C13 120.63(15) . . ?
C19 C14 C13 120.98(16) . . ?
C19 C14 C15 118.37(15) . . ?
C14 C15 H15 119.8 . . ?
C16 C15 C14 120.48(15) . . ?
C16 C15 H15 119.8 . . ?
C15 C16 H16 119.7 . . ?
C15 C16 C17 120.59(16) . . ?
C17 C16 H16 119.7 . . ?
C16 C17 H17 120.4 . . ?
C18 C17 C16 119.25(15) . . ?
C18 C17 H17 120.4 . . ?
C17 C18 H18 120.0 . . ?
C17 C18 C19 120.09(15) . . ?
C19 C18 H18 120.0 . . ?
C14 C19 H19 119.4 . . ?
C18 C19 C14 121.21(15) . . ?
C18 C19 H19 119.4 . . ?
C2 N1 C3 118.33(13) . . ?
C5 O1 C6 104.83(11) . . ?

loop_
_geom_bond_atom_site_label_1
_geom_bond_atom_site_label_2
_geom_bond_distance
_geom_bond_site_symmetry_2
_geom_bond_publ_flag
C1 C2 1.399(2) . ?
C1 C5 1.384(2) . ?
C1 C7 1.4568(19) . ?
C2 H2 0.9500 . ?
C2 N1 1.3407(19) . ?
C3 H3 0.9500 . ?
C3 C4 1.395(2) . ?
C3 N1 1.342(2) . ?
C4 H4 0.9500 . ?
C4 C5 1.385(2) . ?
C5 O1 1.3772(18) . ?
C6 C7 1.388(2) . ?
C6 C11 1.398(2) . ?
C6 O1 1.3915(17) . ?
C7 C8 1.398(2) . ?
C8 H8 0.9500 . ?
C8 C9 1.388(2) . ?
C9 H9 0.9500 . ?
C9 C10 1.405(2) . ?
C10 H10 0.9500 . ?
C10 C11 1.392(2) . ?
C11 C12 1.508(2) . ?
C12 H12A 0.9900 . ?
C12 H12B 0.9900 . ?
C12 C13 1.5297(19) . ?
C13 H13A 0.9900 . ?
C13 H13B 0.9900 . ?
C13 C14 1.513(2) . ?
C14 C15 1.398(2) . ?
C14 C19 1.390(2) . ?
C15 H15 0.9500 . ?
C15 C16 1.385(2) . ?
C16 H16 0.9500 . ?
C16 C17 1.391(2) . ?
C17 H17 0.9500 . ?
C17 C18 1.386(2) . ?
C18 H18 0.9500 . ?
C18 C19 1.387(2) . ?
C19 H19 0.9500 . ?

loop_
_geom_torsion_atom_site_label_1
_geom_torsion_atom_site_label_2
_geom_torsion_atom_site_label_3
_geom_torsion_atom_site_label_4
_geom_torsion
_geom_torsion_site_symmetry_1
_geom_torsion_site_symmetry_2
_geom_torsion_site_symmetry_3
_geom_torsion_site_symmetry_4
_geom_torsion_publ_flag
C1 C2 N1 C3 0.9(2) . . . . ?
C1 C5 O1 C6 -1.37(16) . . . . ?
C1 C7 C8 C9 -177.73(16) . . . . ?
C2 C1 C5 C4 0.7(2) . . . . ?
C2 C1 C5 O1 179.92(13) . . . . ?
C2 C1 C7 C6 -178.67(17) . . . . ?
C2 C1 C7 C8 -0.3(3) . . . . ?
C3 C4 C5 C1 -0.1(2) . . . . ?
C3 C4 C5 O1 -179.15(14) . . . . ?
C4 C3 N1 C2 -0.1(2) . . . . ?
C4 C5 O1 C6 177.80(15) . . . . ?
C5 C1 C2 N1 -1.1(2) . . . . ?
C5 C1 C7 C6 0.56(16) . . . . ?
C5 C1 C7 C8 178.89(17) . . . . ?
C6 C7 C8 C9 0.4(2) . . . . ?
C6 C11 C12 C13 179.56(14) . . . . ?
C7 C1 C2 N1 178.02(16) . . . . ?
C7 C1 C5 C4 -178.67(14) . . . . ?
C7 C1 C5 O1 0.52(17) . . . . ?
C7 C6 C11 C10 0.3(2) . . . . ?
C7 C6 C11 C12 179.91(14) . . . . ?
C7 C6 O1 C5 1.76(16) . . . . ?
C7 C8 C9 C10 0.3(2) . . . . ?
C8 C9 C10 C11 -0.7(2) . . . . ?
C9 C10 C11 C6 0.4(2) . . . . ?
C9 C10 C11 C12 -179.15(14) . . . . ?
C10 C11 C12 C13 -0.9(2) . . . . ?
C11 C6 C7 C1 177.91(14) . . . . ?
C11 C6 C7 C8 -0.8(2) . . . . ?
C11 C6 O1 C5 -177.62(14) . . . . ?
C11 C12 C13 C14 179.35(13) . . . . ?
C12 C13 C14 C15 -80.01(18) . . . . ?
C12 C13 C14 C19 98.31(17) . . . . ?
C13 C14 C15 C16 177.77(13) . . . . ?
C13 C14 C19 C18 -178.42(13) . . . . ?
C14 C15 C16 C17 0.8(2) . . . . ?
C15 C14 C19 C18 -0.1(2) . . . . ?
C15 C16 C17 C18 -0.4(2) . . . . ?
C16 C17 C18 C19 -0.2(2) . . . . ?
C17 C18 C19 C14 0.5(2) . . . . ?
C19 C14 C15 C16 -0.6(2) . . . . ?
N1 C3 C4 C5 -0.3(2) . . . . ?
O1 C6 C7 C1 -1.45(16) . . . . ?
O1 C6 C7 C8 179.89(13) . . . . ?
O1 C6 C11 C10 179.61(13) . . . . ?
O1 C6 C11 C12 -0.8(2) . . . . ?

loop_
_exptl_oxdiff_crystal_face_indexfrac_h
_exptl_oxdiff_crystal_face_indexfrac_k
_exptl_oxdiff_crystal_face_indexfrac_l
_exptl_oxdiff_crystal_face_x
_exptl_oxdiff_crystal_face_y
_exptl_oxdiff_crystal_face_z
-0.9982 0.0005 0.0010 0.0575 -0.1004 0.0202
-0.9931 3.0045 -3.9887 0.1850 -0.2511 -0.8452
0.9931 -3.0045 3.9887 -0.1850 0.2511 0.8452
0.9955 0.0011 -4.9984 0.3173 0.2280 -0.1467
-0.9955 -0.0011 4.9984 -0.3173 -0.2280 0.1467
4.9897 -0.0019 -2.0037 -0.1375 0.5532 -0.1516
